data_7119648
loop_
_publ_author_name
'Ghattas, Ghazi'
'Bizzarri, Claudia'
'H\"olscher, Markus'
'Langanke, Jens'
'G\"urtler, Christoph'
'Leitner, Walter'
'Subhani, Muhammad Afzal'

_publ_section_title
;
 Interaction of formaldehyde with a water-tolerant frustrated Lewis pair.
;
_journal_issue 22
_journal_name_full 'Chemical communications (Cambridge, England)'
_journal_page_first 3205
_journal_page_last 3208
_journal_paper_doi 10.1039/c6cc08044h
_journal_volume 53
_journal_year 2017
_chemical_formula_sum 'C31 H29 Al F15 O P'
_chemical_formula_weight 760.50
_space_group_crystal_system triclinic
_space_group_IT_number 2
_space_group_name_Hall '-P 1'
_space_group_name_H-M_alt 'P -1'
_symmetry_space_group_name_Hall '-P 1'
_symmetry_space_group_name_H-M 'P -1'
_atom_sites_solution_hydrogens geom
_audit_creation_method SHELXL-2014/7
_audit_update_record
;
2016-10-05 deposited with the CCDC.
2017-02-10 downloaded from the CCDC.
;
_cell_angle_alpha 105.489(3)
_cell_angle_beta 92.093(3)
_cell_angle_gamma 104.513(3)
_cell_formula_units_Z 2
_cell_length_a 9.5107(18)
_cell_length_b 11.529(2)
_cell_length_c 15.630(3)
_cell_measurement_temperature 100(2)
_cell_volume 1589.0(5)
_computing_structure_refinement 'SHELXL-2014/7 (Sheldrick, 2014)'
_diffrn_ambient_temperature 100(2)
_diffrn_measured_fraction_theta_full 1.000
_diffrn_measured_fraction_theta_max 0.995
_diffrn_radiation_type MoK\a
_diffrn_radiation_wavelength 0.71073
_diffrn_reflns_av_R_equivalents 0.0659
_diffrn_reflns_av_unetI/netI 0.0884
_diffrn_reflns_Laue_measured_fraction_full 1.000
_diffrn_reflns_Laue_measured_fraction_max 0.995
_diffrn_reflns_limit_h_max 12
_diffrn_reflns_limit_h_min -12
_diffrn_reflns_limit_k_max 15
_diffrn_reflns_limit_k_min -15
_diffrn_reflns_limit_l_max 20
_diffrn_reflns_limit_l_min -20
_diffrn_reflns_number 22799
_diffrn_reflns_point_group_measured_fraction_full 1.000
_diffrn_reflns_point_group_measured_fraction_max 0.995
_diffrn_reflns_theta_full 25.242
_diffrn_reflns_theta_max 28.574
_diffrn_reflns_theta_min 1.360
_exptl_absorpt_coefficient_mu 0.190
_exptl_crystal_density_diffrn 1.347
_exptl_crystal_F_000 642
_exptl_crystal_size_max 0.180
_exptl_crystal_size_mid 0.180
_exptl_crystal_size_min 0.080
_refine_diff_density_max 0.387
_refine_diff_density_min -0.349
_refine_diff_density_rms 0.074
_refine_ls_extinction_method none
_refine_ls_goodness_of_fit_ref 0.915
_refine_ls_hydrogen_treatment constr
_refine_ls_matrix_type full
_refine_ls_number_parameters 442
_refine_ls_number_reflns 8091
_refine_ls_number_restraints 0
_refine_ls_restrained_S_all 0.915
_refine_ls_R_factor_all 0.0835
_refine_ls_R_factor_gt 0.0508
_refine_ls_shift/su_max 0.000
_refine_ls_shift/su_mean 0.000
_refine_ls_structure_factor_coef Fsqd
_refine_ls_weighting_details 'w=1/[\s^2^(Fo^2^)+(0.1000P)^2^] where P=(Fo^2^+2Fc^2^)/3'
_refine_ls_weighting_scheme calc
_refine_ls_wR_factor_gt 0.1412
_refine_ls_wR_factor_ref 0.1634
_reflns_Friedel_coverage 0.000
_reflns_number_gt 5530
_reflns_number_total 8091
_reflns_threshold_expression 'I > 2\s(I)'
_cod_data_source_file c6cc08044h2.cif
_cod_data_source_block n16_a43_a
_cod_depositor_comments
;
Adding full bibliography for 7119646--7119648.cif.

2018-03-15
Z value and formula fixed to values more according to usual
chemical conventions.                 miguel
;
_cod_original_formula_sum 'C49 H29 Al2 F30 O P'
_cod_original_formula_weight 1288.65
_cod_original_formula_units_Z 1
_cod_database_code 7119648
_shelx_shelxl_version_number 2014/7
_shelx_space_group_comment
;
The symmetry employed for this shelxl refinement is uniquely defined
by the following loop, which should always be used as a source of
symmetry information in preference to the above space-group names.
They are only intended as comments.
;
_shelx_estimated_absorpt_t_min 0.967
_shelx_estimated_absorpt_t_max 0.985

loop_
_space_group_symop_operation_xyz
'x, y, z'
'-x, -y, -z'

loop_
_atom_site_label
_atom_site_type_symbol
_atom_site_fract_x
_atom_site_fract_y
_atom_site_fract_z
_atom_site_U_iso_or_equiv
_atom_site_adp_type
_atom_site_occupancy
_atom_site_site_symmetry_order
_atom_site_calc_flag
_atom_site_refinement_flags_posn
_atom_site_refinement_flags_adp
P001 P 0.42626(6) 0.25008(6) 0.74285(4) 0.01537(15) Uani 1 1 d . .
Al02 Al 0.34809(7) 0.60647(7) 0.73280(5) 0.01569(17) Uani 1 1 d . .
F003 F 0.59276(15) 0.67002(14) 0.88359(10) 0.0254(3) Uani 1 1 d . .
F004 F 0.36510(15) 0.47587(15) 0.53402(10) 0.0264(3) Uani 1 1 d . .
F005 F 0.82423(16) 0.90807(14) 0.64451(10) 0.0299(4) Uani 1 1 d . .
F006 F -0.02804(16) 0.74689(14) 0.54041(10) 0.0294(4) Uani 1 1 d . .
F007 F 0.42202(16) 0.87207(14) 0.88910(11) 0.0309(4) Uani 1 1 d . .
F008 F 0.10001(16) 0.74323(14) 0.69453(9) 0.0264(3) Uani 1 1 d . .
F009 F 0.06230(15) 0.48287(14) 0.80447(10) 0.0275(3) Uani 1 1 d . .
F00A F 0.54927(16) 0.76450(14) 0.60883(9) 0.0260(3) Uani 1 1 d . .
F00B F 0.86675(16) 0.81972(15) 0.92010(10) 0.0323(4) Uani 1 1 d . .
F00C F 0.04030(16) 0.61906(15) 0.38236(10) 0.0298(4) Uani 1 1 d . .
F00D F 0.23446(17) 0.47997(15) 0.37950(9) 0.0305(4) Uani 1 1 d . .
F00E F 0.98506(15) 0.93879(15) 0.80006(11) 0.0321(4) Uani 1 1 d . .
F00F F 0.28844(17) 0.94692(15) 1.03376(11) 0.0360(4) Uani 1 1 d . .
F00G F -0.07207(16) 0.56021(16) 0.94835(11) 0.0340(4) Uani 1 1 d . .
O00H O 0.34876(17) 0.45273(15) 0.72693(11) 0.0186(4) Uani 1 1 d . .
F00I F 0.04348(18) 0.79141(17) 1.06622(10) 0.0360(4) Uani 1 1 d . .
C00J C 0.5570(2) 0.7091(2) 0.74473(15) 0.0168(5) Uani 1 1 d . .
C00K C 0.1390(3) 0.6768(2) 0.61794(16) 0.0193(5) Uani 1 1 d . .
C00L C 0.2395(2) 0.6098(2) 0.62148(16) 0.0166(5) Uani 1 1 d . .
C00M C 0.2679(2) 0.5452(2) 0.53855(16) 0.0187(5) Uani 1 1 d . .
C00N C 0.4703(2) 0.4059(2) 0.72342(16) 0.0174(5) Uani 1 1 d . .
H00A H 0.5493 0.4643 0.7692 0.021 Uiso 1 1 calc R U
H00B H 0.5062 0.3997 0.6641 0.021 Uiso 1 1 calc R U
C00O C 0.2508(2) 0.6721(2) 0.84081(15) 0.0180(5) Uani 1 1 d . .
C00P C 0.1243(3) 0.5990(2) 0.86064(16) 0.0204(5) Uani 1 1 d . .
C00Q C 0.7668(3) 0.8469(2) 0.70310(17) 0.0217(5) Uani 1 1 d . .
C00R C 0.6247(3) 0.7714(2) 0.68678(16) 0.0188(5) Uani 1 1 d . .
C00S C 0.0719(3) 0.6820(2) 0.53954(17) 0.0212(5) Uani 1 1 d . .
C00T C 0.6469(3) 0.7281(2) 0.82148(16) 0.0190(5) Uani 1 1 d . .
C00U C 0.7882(3) 0.8030(2) 0.84201(16) 0.0224(5) Uani 1 1 d . .
C00V C 0.4009(3) 0.2717(2) 0.86402(15) 0.0192(5) Uani 1 1 d . .
C00W C 0.2336(3) 0.8314(2) 0.97687(16) 0.0243(6) Uani 1 1 d . .
C00X C 0.3001(3) 0.7895(2) 0.90140(16) 0.0210(5) Uani 1 1 d . .
C00Y C 0.1054(3) 0.6163(2) 0.45905(16) 0.0210(5) Uani 1 1 d . .
C00Z C 0.1102(3) 0.7530(3) 0.99382(16) 0.0246(6) Uani 1 1 d . .
C010 C 0.2036(3) 0.5467(2) 0.45801(16) 0.0213(5) Uani 1 1 d . .
C011 C 0.0527(3) 0.6356(3) 0.93448(17) 0.0238(5) Uani 1 1 d . .
C012 C 0.8489(3) 0.8632(2) 0.78157(18) 0.0234(5) Uani 1 1 d . .
C013 C 0.2568(3) 0.1515(2) 0.66663(16) 0.0220(5) Uani 1 1 d . .
C014 C 0.3300(3) 0.1472(3) 0.88298(17) 0.0268(6) Uani 1 1 d . .
H01A H 0.3896 0.0890 0.8633 0.040 Uiso 1 1 calc R U
H01B H 0.3233 0.1618 0.9472 0.040 Uiso 1 1 calc R U
H01C H 0.2318 0.1114 0.8505 0.040 Uiso 1 1 calc R U
C015 C 0.5922(3) 0.1924(2) 0.71327(17) 0.0247(6) Uani 1 1 d . .
C016 C 0.3071(3) 0.3632(2) 0.89492(16) 0.0238(5) Uani 1 1 d . .
H01D H 0.3524 0.4426 0.8828 0.036 Uiso 1 1 calc R U
H01E H 0.2089 0.3274 0.8624 0.036 Uiso 1 1 calc R U
H01F H 0.3004 0.3777 0.9592 0.036 Uiso 1 1 calc R U
C017 C 0.7330(3) 0.2995(3) 0.7498(2) 0.0300(6) Uani 1 1 d . .
H01G H 0.7295 0.3700 0.7268 0.045 Uiso 1 1 calc R U
H01H H 0.7407 0.3265 0.8153 0.045 Uiso 1 1 calc R U
H01I H 0.8180 0.2701 0.7307 0.045 Uiso 1 1 calc R U
C018 C 0.2641(3) 0.1807(3) 0.57587(17) 0.0300(6) Uani 1 1 d . .
H01J H 0.2759 0.2703 0.5852 0.045 Uiso 1 1 calc R U
H01K H 0.3473 0.1575 0.5478 0.045 Uiso 1 1 calc R U
H01L H 0.1735 0.1330 0.5369 0.045 Uiso 1 1 calc R U
C019 C 0.1195(3) 0.1841(3) 0.70439(18) 0.0252(6) Uani 1 1 d . .
H01M H 0.1296 0.2734 0.7138 0.038 Uiso 1 1 calc R U
H01N H 0.0331 0.1352 0.6620 0.038 Uiso 1 1 calc R U
H01O H 0.1085 0.1644 0.7614 0.038 Uiso 1 1 calc R U
C01A C 0.5498(3) 0.3330(3) 0.92166(17) 0.0276(6) Uani 1 1 d . .
H01P H 0.5955 0.4125 0.9098 0.041 Uiso 1 1 calc R U
H01Q H 0.5351 0.3483 0.9850 0.041 Uiso 1 1 calc R U
H01R H 0.6134 0.2772 0.9068 0.041 Uiso 1 1 calc R U
C01B C 0.5951(3) 0.1504(3) 0.61071(19) 0.0346(7) Uani 1 1 d . .
H01S H 0.5910 0.2194 0.5862 0.052 Uiso 1 1 calc R U
H01T H 0.6855 0.1263 0.5973 0.052 Uiso 1 1 calc R U
H01U H 0.5108 0.0787 0.5838 0.052 Uiso 1 1 calc R U
C01C C 0.2382(3) 0.0112(3) 0.65258(19) 0.0310(6) Uani 1 1 d . .
H01V H 0.3247 -0.0111 0.6286 0.047 Uiso 1 1 calc R U
H01W H 0.2267 -0.0078 0.7098 0.047 Uiso 1 1 calc R U
H01$ H 0.1513 -0.0369 0.6104 0.047 Uiso 1 1 calc R U
C01D C 0.5988(3) 0.0823(3) 0.7499(2) 0.0332(7) Uani 1 1 d . .
H01$ H 0.5098 0.0139 0.7269 0.050 Uiso 1 1 calc R U
H01 H 0.6841 0.0532 0.7308 0.050 Uiso 1 1 calc R U
H01N H 0.6068 0.1097 0.8153 0.050 Uiso 1 1 calc R U

loop_
_atom_site_aniso_label
_atom_site_aniso_U_11
_atom_site_aniso_U_22
_atom_site_aniso_U_33
_atom_site_aniso_U_23
_atom_site_aniso_U_13
_atom_site_aniso_U_12
P001 0.0160(3) 0.0133(3) 0.0172(3) 0.0052(2) 0.0020(2) 0.0037(2)
Al02 0.0149(3) 0.0144(4) 0.0189(3) 0.0063(3) 0.0021(3) 0.0042(3)
F003 0.0249(7) 0.0279(8) 0.0247(7) 0.0147(6) 0.0012(6) 0.0021(6)
F004 0.0254(8) 0.0320(9) 0.0298(8) 0.0120(7) 0.0100(6) 0.0174(7)
F005 0.0303(8) 0.0242(8) 0.0329(8) 0.0102(7) 0.0163(7) -0.0005(6)
F006 0.0271(8) 0.0270(9) 0.0374(9) 0.0101(7) -0.0057(7) 0.0139(7)
F007 0.0267(8) 0.0183(8) 0.0434(9) 0.0049(7) 0.0090(7) 0.0021(6)
F008 0.0326(8) 0.0243(8) 0.0236(7) 0.0017(6) 0.0020(6) 0.0156(7)
F009 0.0217(7) 0.0224(8) 0.0313(8) 0.0011(6) 0.0049(6) 0.0000(6)
F00A 0.0285(8) 0.0280(9) 0.0203(7) 0.0111(6) 0.0016(6) 0.0013(6)
F00B 0.0227(8) 0.0365(10) 0.0343(9) 0.0080(7) -0.0096(6) 0.0059(7)
F00C 0.0293(8) 0.0357(9) 0.0258(8) 0.0163(7) -0.0036(6) 0.0044(7)
F00D 0.0376(9) 0.0372(10) 0.0192(7) 0.0082(7) 0.0109(6) 0.0133(7)
F00E 0.0144(7) 0.0262(9) 0.0458(10) 0.0024(7) 0.0044(6) -0.0039(6)
F00F 0.0365(9) 0.0282(9) 0.0332(9) -0.0080(7) 0.0009(7) 0.0093(7)
F00G 0.0255(8) 0.0399(10) 0.0370(9) 0.0123(8) 0.0149(7) 0.0062(7)
O00H 0.0152(8) 0.0158(9) 0.0258(9) 0.0076(7) 0.0025(6) 0.0043(6)
F00I 0.0362(9) 0.0518(11) 0.0219(8) 0.0049(8) 0.0113(7) 0.0201(8)
C00J 0.0162(11) 0.0126(11) 0.0212(11) 0.0034(9) 0.0037(9) 0.0045(9)
C00K 0.0196(11) 0.0134(12) 0.0218(12) 0.0026(9) 0.0004(9) 0.0019(9)
C00L 0.0134(10) 0.0146(12) 0.0222(11) 0.0082(9) 0.0020(9) 0.0010(8)
C00M 0.0156(11) 0.0171(12) 0.0251(12) 0.0089(10) 0.0051(9) 0.0037(9)
C00N 0.0154(11) 0.0138(12) 0.0244(12) 0.0084(10) 0.0034(9) 0.0031(9)
C00O 0.0172(11) 0.0191(12) 0.0199(11) 0.0070(10) 0.0012(9) 0.0072(9)
C00P 0.0185(11) 0.0224(13) 0.0205(12) 0.0066(10) 0.0007(9) 0.0058(10)
C00Q 0.0221(12) 0.0158(12) 0.0275(13) 0.0051(10) 0.0116(10) 0.0058(9)
C00R 0.0188(11) 0.0142(12) 0.0225(12) 0.0039(9) 0.0033(9) 0.0041(9)
C00S 0.0173(11) 0.0174(13) 0.0308(13) 0.0101(10) -0.0011(10) 0.0050(9)
C00T 0.0169(11) 0.0179(12) 0.0237(12) 0.0077(10) 0.0048(9) 0.0049(9)
C00U 0.0194(12) 0.0221(13) 0.0240(12) 0.0037(10) -0.0032(9) 0.0064(10)
C00V 0.0226(12) 0.0201(13) 0.0170(11) 0.0077(10) 0.0036(9) 0.0069(10)
C00W 0.0255(13) 0.0234(14) 0.0215(12) -0.0004(10) -0.0026(10) 0.0102(11)
C00X 0.0178(11) 0.0216(13) 0.0249(12) 0.0081(10) 0.0024(9) 0.0060(10)
C00Y 0.0169(11) 0.0210(13) 0.0240(12) 0.0124(10) -0.0040(9) -0.0024(9)
C00Z 0.0247(13) 0.0356(16) 0.0175(11) 0.0064(11) 0.0039(10) 0.0163(11)
C010 0.0226(12) 0.0208(13) 0.0189(11) 0.0059(10) 0.0067(9) 0.0019(10)
C011 0.0186(12) 0.0317(15) 0.0246(12) 0.0119(11) 0.0057(10) 0.0085(10)
C012 0.0139(11) 0.0170(13) 0.0356(14) 0.0029(11) 0.0061(10) 0.0023(9)
C013 0.0222(12) 0.0180(13) 0.0227(12) 0.0054(10) -0.0018(10) 0.0011(10)
C014 0.0320(14) 0.0253(15) 0.0252(13) 0.0129(11) 0.0052(11) 0.0052(11)
C015 0.0258(13) 0.0237(14) 0.0308(14) 0.0115(11) 0.0097(11) 0.0128(11)
C016 0.0275(13) 0.0239(14) 0.0208(12) 0.0052(10) 0.0080(10) 0.0090(11)
C017 0.0165(12) 0.0312(16) 0.0472(17) 0.0173(13) 0.0102(11) 0.0075(11)
C018 0.0364(15) 0.0264(15) 0.0217(13) 0.0057(11) -0.0067(11) 0.0015(12)
C019 0.0155(11) 0.0249(14) 0.0341(14) 0.0109(11) -0.0016(10) 0.0018(10)
C01A 0.0306(14) 0.0292(15) 0.0216(12) 0.0094(11) -0.0036(10) 0.0045(11)
C01B 0.0392(16) 0.0318(16) 0.0371(16) 0.0089(13) 0.0188(13) 0.0164(13)
C01C 0.0367(15) 0.0203(14) 0.0295(14) 0.0025(11) 0.0006(12) 0.0012(11)
C01D 0.0346(15) 0.0243(15) 0.0506(18) 0.0181(13) 0.0128(13) 0.0164(12)

loop_
_atom_type_symbol
_atom_type_description
_atom_type_scat_dispersion_real
_atom_type_scat_dispersion_imag
_atom_type_scat_source
C C 0.0033 0.0016 'International Tables Vol C Tables 4.2.6.8 and 6.1.1.4'
H H 0.0000 0.0000 'International Tables Vol C Tables 4.2.6.8 and 6.1.1.4'
O O 0.0106 0.0060 'International Tables Vol C Tables 4.2.6.8 and 6.1.1.4'
F F 0.0171 0.0103 'International Tables Vol C Tables 4.2.6.8 and 6.1.1.4'
Al Al 0.0645 0.0514 'International Tables Vol C Tables 4.2.6.8 and 6.1.1.4'
P P 0.1023 0.0942 'International Tables Vol C Tables 4.2.6.8 and 6.1.1.4'

loop_
_geom_angle_atom_site_label_1
_geom_angle_atom_site_label_2
_geom_angle_atom_site_label_3
_geom_angle
C00N P001 C00V 107.91(11)
C00N P001 C013 107.27(11)
C00V P001 C013 112.77(11)
C00N P001 C015 103.97(11)
C00V P001 C015 111.66(11)
C013 P001 C015 112.67(12)
O00H Al02 C00L 109.98(9)
O00H Al02 C00J 108.12(9)
C00L Al02 C00J 109.71(10)
O00H Al02 C00O 108.16(9)
C00L Al02 C00O 110.38(10)
C00J Al02 C00O 110.44(10)
C00N O00H Al02 126.50(15)
C00R C00J C00T 113.0(2)
C00R C00J Al02 128.25(18)
C00T C00J Al02 118.68(18)
F008 C00K C00L 120.2(2)
F008 C00K C00S 115.7(2)
C00L C00K C00S 124.2(2)
C00K C00L C00M 114.1(2)
C00K C00L Al02 125.85(18)
C00M C00L Al02 119.96(17)
F004 C00M C00L 119.2(2)
F004 C00M C010 116.7(2)
C00L C00M C010 124.1(2)
O00H C00N P001 111.38(15)
O00H C00N H00A 109.4
P001 C00N H00A 109.4
O00H C00N H00B 109.4
P001 C00N H00B 109.4
H00A C00N H00B 108.0
C00P C00O C00X 113.6(2)
C00P C00O Al02 120.95(18)
C00X C00O Al02 125.40(18)
F009 C00P C00O 119.3(2)
F009 C00P C011 116.1(2)
C00O C00P C011 124.7(2)
F005 C00Q C012 119.5(2)
F005 C00Q C00R 121.1(2)
C012 C00Q C00R 119.4(2)
F00A C00R C00J 120.1(2)
F00A C00R C00Q 115.4(2)
C00J C00R C00Q 124.4(2)
F006 C00S C00Y 119.6(2)
F006 C00S C00K 121.4(2)
C00Y C00S C00K 119.0(2)
F003 C00T C00U 116.2(2)
F003 C00T C00J 118.4(2)
C00U C00T C00J 125.3(2)
F00B C00U C00T 121.4(2)
F00B C00U C012 119.8(2)
C00T C00U C012 118.7(2)
C014 C00V C016 109.5(2)
C014 C00V C01A 109.2(2)
C016 C00V C01A 105.6(2)
C014 C00V P001 111.96(17)
C016 C00V P001 110.51(16)
C01A C00V P001 109.93(17)
F00F C00W C00Z 119.7(2)
F00F C00W C00X 121.3(2)
C00Z C00W C00X 119.0(2)
F007 C00X C00O 119.9(2)
F007 C00X C00W 115.7(2)
C00O C00X C00W 124.4(2)
F00C C00Y C010 120.4(2)
F00C C00Y C00S 119.8(2)
C010 C00Y C00S 119.7(2)
F00I C00Z C00W 120.1(2)
F00I C00Z C011 120.3(2)
C00W C00Z C011 119.5(2)
F00D C010 C00Y 120.0(2)
F00D C010 C00M 121.1(2)
C00Y C010 C00M 118.9(2)
F00G C011 C00Z 119.9(2)
F00G C011 C00P 121.3(2)
C00Z C011 C00P 118.7(2)
F00E C012 C00Q 120.5(2)
F00E C012 C00U 120.4(2)
C00Q C012 C00U 119.1(2)
C01C C013 C019 108.4(2)
C01C C013 C018 109.8(2)
C019 C013 C018 106.5(2)
C01C C013 P001 111.99(17)
C019 C013 P001 110.85(17)
C018 C013 P001 109.09(18)
C00V C014 H01A 109.5
C00V C014 H01B 109.5
H01A C014 H01B 109.5
C00V C014 H01C 109.5
H01A C014 H01C 109.5
H01B C014 H01C 109.5
C01D C015 C017 109.0(2)
C01D C015 C01B 108.4(2)
C017 C015 C01B 105.6(2)
C01D C015 P001 112.35(18)
C017 C015 P001 110.17(18)
C01B C015 P001 111.07(18)
C00V C016 H01D 109.5
C00V C016 H01E 109.5
H01D C016 H01E 109.5
C00V C016 H01F 109.5
H01D C016 H01F 109.5
H01E C016 H01F 109.5
C015 C017 H01G 109.5
C015 C017 H01H 109.5
H01G C017 H01H 109.5
C015 C017 H01I 109.5
H01G C017 H01I 109.5
H01H C017 H01I 109.5
C013 C018 H01J 109.5
C013 C018 H01K 109.5
H01J C018 H01K 109.5
C013 C018 H01L 109.5
H01J C018 H01L 109.5
H01K C018 H01L 109.5
C013 C019 H01M 109.5
C013 C019 H01N 109.5
H01M C019 H01N 109.5
C013 C019 H01O 109.5
H01M C019 H01O 109.5
H01N C019 H01O 109.5
C00V C01A H01P 109.5
C00V C01A H01Q 109.5
H01P C01A H01Q 109.5
C00V C01A H01R 109.5
H01P C01A H01R 109.5
H01Q C01A H01R 109.5
C015 C01B H01S 109.5
C015 C01B H01T 109.5
H01S C01B H01T 109.5
C015 C01B H01U 109.5
H01S C01B H01U 109.5
H01T C01B H01U 109.5
C013 C01C H01V 109.5
C013 C01C H01W 109.5
H01V C01C H01W 109.5
C013 C01C H01$ 109.5
H01V C01C H01$ 109.5
H01W C01C H01$ 109.5
C015 C01D H01$ 109.5
C015 C01D H01 109.5
H01$ C01D H01 109.5
C015 C01D H01N 109.5
H01$ C01D H01N 109.5
H01 C01D H01N 109.5

loop_
_geom_bond_atom_site_label_1
_geom_bond_atom_site_label_2
_geom_bond_distance
P001 C00N 1.849(2)
P001 C00V 1.876(2)
P001 C013 1.878(2)
P001 C015 1.888(2)
Al02 O00H 1.7518(18)
Al02 C00L 2.005(2)
Al02 C00J 2.015(2)
Al02 C00O 2.016(2)
F003 C00T 1.366(3)
F004 C00M 1.358(3)
F005 C00Q 1.350(3)
F006 C00S 1.347(3)
F007 C00X 1.360(3)
F008 C00K 1.357(3)
F009 C00P 1.360(3)
F00A C00R 1.364(3)
F00B C00U 1.349(3)
F00C C00Y 1.341(3)
F00D C010 1.349(3)
F00E C012 1.339(3)
F00F C00W 1.349(3)
F00G C011 1.346(3)
O00H C00N 1.390(3)
F00I C00Z 1.344(3)
C00J C00R 1.381(3)
C00J C00T 1.382(3)
C00K C00L 1.379(3)
C00K C00S 1.384(3)
C00L C00M 1.385(3)
C00M C010 1.385(3)
C00N H00A 0.9900
C00N H00B 0.9900
C00O C00P 1.382(3)
C00O C00X 1.383(3)
C00P C011 1.384(3)
C00Q C012 1.372(4)
C00Q C00R 1.385(3)
C00S C00Y 1.378(4)
C00T C00U 1.376(3)
C00U C012 1.377(4)
C00V C014 1.536(4)
C00V C016 1.540(3)
C00V C01A 1.544(3)
C00W C00Z 1.373(4)
C00W C00X 1.389(3)
C00Y C010 1.373(4)
C00Z C011 1.383(4)
C013 C01C 1.536(4)
C013 C019 1.543(3)
C013 C018 1.543(4)
C014 H01A 0.9800
C014 H01B 0.9800
C014 H01C 0.9800
C015 C01D 1.538(4)
C015 C017 1.544(4)
C015 C01B 1.549(4)
C016 H01D 0.9800
C016 H01E 0.9800
C016 H01F 0.9800
C017 H01G 0.9800
C017 H01H 0.9800
C017 H01I 0.9800
C018 H01J 0.9800
C018 H01K 0.9800
C018 H01L 0.9800
C019 H01M 0.9800
C019 H01N 0.9800
C019 H01O 0.9800
C01A H01P 0.9800
C01A H01Q 0.9800
C01A H01R 0.9800
C01B H01S 0.9800
C01B H01T 0.9800
C01B H01U 0.9800
C01C H01V 0.9800
C01C H01W 0.9800
C01C H01$ 0.9800
C01D H01$ 0.9800
C01D H01 0.9800
C01D H01N 0.9800
